data_4323185
loop_
_publ_author_name
'Caroline Ahlers'
'Michael H. Dickman'

_publ_section_title
;
 Iron-Mediated Cleavage of Coordinated
 1,1,1,5,5,5-Hexafluoropentane-2,4-dione by the
 2,2,6,6-Tetramethylpiperidine-1-oxyl Nitroxyl Radical
;
_journal_name_full 'Inorganic Chemistry'
_journal_page_first 6337
_journal_page_last 6340
_journal_paper_doi 10.1021/ic980489l
_journal_volume 37
_journal_year 1998
_chemical_compound_source synthesized
_chemical_formula_sum 'C39 H44 F24 Fe2 N2 O12'
_chemical_formula_weight 1300.46
_chemical_name_systematic
; 
 ? 
;
_space_group_IT_number 14
_symmetry_cell_setting monoclinic
_symmetry_space_group_name_Hall '-P 2yn'
_symmetry_space_group_name_H-M 'P 1 21/n 1'
_atom_sites_solution_hydrogens 'difmap except geom for disordered'
_atom_sites_solution_primary direct
_atom_sites_solution_secondary difmap
_audit_creation_method SHELXL
_cell_angle_alpha 90.00
_cell_angle_beta 90.9380(10)
_cell_angle_gamma 90.00
_cell_formula_units_Z 4
_cell_length_a 19.60790(10)
_cell_length_b 12.4155(2)
_cell_length_c 22.4199(4)
_cell_measurement_reflns_used 7504
_cell_measurement_temperature 173(2)
_cell_measurement_theta_max 28.32
_cell_measurement_theta_min 1.37
_cell_volume 5457.21(13)
_computing_cell_refinement 'Siemens SAINT'
_computing_data_collection 'Siemens SMART'
_computing_data_reduction 'Siemens SAINT'
_computing_molecular_graphics 'Siemens SHELXTL'
_computing_publication_material 'Siemens SHELXTL'
_computing_structure_refinement 'SHELXL-93 (Sheldrick, 1993)'
_computing_structure_solution 'SHELXS-86 (Sheldrick, 1990)'
_diffrn_ambient_temperature 173(2)
_diffrn_measurement_device 'Siemens SMART CCD'
_diffrn_measurement_method '\w scans'
_diffrn_radiation_monochromator graphite
_diffrn_radiation_source 'normal-focus sealed tube'
_diffrn_radiation_type MoK\a
_diffrn_radiation_wavelength 0.71073
_diffrn_reflns_av_R_equivalents 0.0550
_diffrn_reflns_av_sigmaI/netI 0.0521
_diffrn_reflns_limit_h_max 25
_diffrn_reflns_limit_h_min -26
_diffrn_reflns_limit_k_max 16
_diffrn_reflns_limit_k_min -16
_diffrn_reflns_limit_l_max 29
_diffrn_reflns_limit_l_min -29
_diffrn_reflns_number 53092
_diffrn_reflns_theta_max 28.32
_diffrn_reflns_theta_min 1.37
_diffrn_standards_decay_% 0
_exptl_absorpt_coefficient_mu 0.669
_exptl_absorpt_correction_T_max 0.921
_exptl_absorpt_correction_T_min 0.766
_exptl_absorpt_correction_type Blessing
_exptl_crystal_colour Red
_exptl_crystal_density_diffrn 1.583
_exptl_crystal_density_meas ?
_exptl_crystal_description Block
_exptl_crystal_F_000 2624
_exptl_crystal_size_max 0.34
_exptl_crystal_size_mid 0.26
_exptl_crystal_size_min 0.16
_refine_diff_density_max 0.827
_refine_diff_density_min -0.651
_refine_diff_density_rms 0.073
_refine_ls_extinction_method none
_refine_ls_goodness_of_fit_all 1.129
_refine_ls_goodness_of_fit_obs 1.152
_refine_ls_hydrogen_treatment 'refall except noref for disordered'
_refine_ls_matrix_type full
_refine_ls_number_parameters 965
_refine_ls_number_reflns 12993
_refine_ls_number_restraints 22
_refine_ls_restrained_S_all 1.133
_refine_ls_restrained_S_obs 1.157
_refine_ls_R_factor_all 0.1030
_refine_ls_R_factor_obs 0.0646
_refine_ls_shift/esd_max 0.013
_refine_ls_shift/esd_mean 0.000
_refine_ls_structure_factor_coef Fsqd
_refine_ls_weighting_details 'w=1/[\s^2^(Fo^2^)+(0.0520P)^2^+7.4600P] where P=(Fo^2^+2Fc^2^)/3'
_refine_ls_weighting_scheme calc
_refine_ls_wR_factor_all 0.1559
_refine_ls_wR_factor_obs 0.1312
_reflns_number_observed 9107
_reflns_number_total 12993
_reflns_observed_criterion >2sigma(I)
_cod_data_source_file ic980489l_1.cif
_cod_data_source_block vbn
_cod_depositor_comments
;
The following automatic conversions were performed:

'_exptl_crystal_density_meas' value 'not measured' was changed to '?'
- the value is perceived as not measured.

Automatic conversion script
Id: cif_fix_values 3008 2015-01-20 13:52:24Z robertas 

The following automatic conversions were performed:

'_refine_ls_weighting_scheme' value 'calc
w=1/[\s^2^(Fo^2^)+(0.0520P)^2^+7.4600P] where P=(Fo^2^+2Fc^2^)/3' was
changed to 'calc'. New tag '_refine_ls_weighting_details' was
created. The value of the new tag was set to
'w=1/[\s^2^(Fo^2^)+(0.0520P)^2^+7.4600P] where P=(Fo^2^+2Fc^2^)/3'.

Automatic conversion script
Id: cif_fix_values 3143 2015-03-26 13:38:13Z robertas 
;
_cod_database_code 4323185

loop_
_symmetry_equiv_pos_as_xyz
'x, y, z'
'-x+1/2, y+1/2, -z+1/2'
'-x, -y, -z'
'x-1/2, -y-1/2, z-1/2'

loop_
_atom_site_aniso_label
_atom_site_aniso_U_11
_atom_site_aniso_U_22
_atom_site_aniso_U_33
_atom_site_aniso_U_23
_atom_site_aniso_U_13
_atom_site_aniso_U_12
Fe1 0.0394(3) 0.0246(2) 0.0223(2) 0.0013(2) 0.0013(2) 0.0043(2)
Fe2 0.0388(3) 0.0253(2) 0.0220(2) 0.0024(2) -0.0010(2) -0.0009(2)
O1 0.0377(13) 0.0330(12) 0.0234(11) 0.0024(10) 0.0026(10) 0.0032(10)
O2 0.0400(13) 0.0285(12) 0.0235(11) 0.0014(9) 0.0020(9) -0.0017(10)
O3 0.054(2) 0.0292(13) 0.0325(13) -0.0030(10) -0.0039(11) 0.0099(11)
O4 0.0432(14) 0.0309(12) 0.0260(12) -0.0026(10) -0.0014(10) 0.0046(10)
O5 0.0470(14) 0.0260(12) 0.0277(12) 0.0017(10) 0.0027(10) 0.0046(10)
O6 0.0447(15) 0.0394(14) 0.0251(12) 0.0010(10) 0.0057(10) 0.0051(11)
O7 0.056(2) 0.0302(13) 0.0298(13) -0.0005(10) -0.0027(11) -0.0038(11)
O8 0.051(2) 0.0280(13) 0.0353(13) 0.0044(10) -0.0005(11) 0.0045(11)
O9 0.046(2) 0.0412(14) 0.0332(14) 0.0053(11) 0.0006(11) -0.0071(12)
O10 0.0471(15) 0.0333(13) 0.0218(12) 0.0034(10) -0.0001(10) 0.0016(11)
O11 0.0426(14) 0.0352(13) 0.0300(13) 0.0008(10) -0.0018(10) 0.0048(11)
O12 0.052(2) 0.045(2) 0.049(2) 0.0030(13) -0.0061(13) 0.0167(13)
N1 0.041(2) 0.036(2) 0.0253(14) 0.0023(12) 0.0002(12) 0.0051(13)
C1 0.036(2) 0.039(2) 0.041(2) 0.007(2) -0.002(2) 0.008(2)
C2 0.066(3) 0.054(3) 0.040(2) 0.010(2) -0.003(2) 0.011(2)
C3 0.072(3) 0.064(3) 0.034(2) 0.003(2) -0.009(2) 0.006(3)
C4 0.062(3) 0.049(2) 0.034(2) 0.000(2) 0.002(2) 0.003(2)
C5 0.043(2) 0.036(2) 0.028(2) -0.0030(14) 0.0015(15) -0.003(2)
C6 0.043(2) 0.060(3) 0.053(3) 0.004(2) -0.002(2) 0.009(2)
C7 0.057(3) 0.041(2) 0.060(3) 0.003(2) -0.010(2) 0.010(2)
C8 0.066(3) 0.046(3) 0.046(3) -0.001(2) 0.010(2) -0.015(2)
C9 0.055(3) 0.043(2) 0.046(3) -0.010(2) -0.002(2) 0.010(2)
C10 0.093(4) 0.046(3) 0.056(3) -0.019(2) -0.016(3) 0.029(3)
C11 0.062(3) 0.034(2) 0.039(2) -0.005(2) -0.001(2) 0.012(2)
C12 0.069(3) 0.043(2) 0.038(2) -0.015(2) -0.005(2) 0.014(2)
C13 0.051(2) 0.037(2) 0.031(2) -0.002(2) -0.001(2) 0.003(2)
C14 0.072(3) 0.052(3) 0.039(2) -0.009(2) -0.012(2) 0.010(2)
C15 0.060(3) 0.033(2) 0.065(3) 0.012(2) 0.002(2) 0.009(2)
C16 0.044(2) 0.028(2) 0.037(2) 0.0047(15) -0.002(2) 0.0020(15)
C17 0.058(3) 0.045(2) 0.036(2) 0.015(2) 0.004(2) 0.002(2)
C18 0.041(2) 0.048(2) 0.029(2) 0.002(2) 0.002(2) -0.003(2)
C19 0.067(3) 0.074(3) 0.030(2) 0.002(2) 0.007(2) -0.005(2)
C20 0.106(4) 0.044(3) 0.060(3) -0.012(2) -0.019(3) -0.013(3)
C21 0.065(3) 0.033(2) 0.038(2) -0.005(2) 0.002(2) -0.005(2)
C22 0.087(4) 0.026(2) 0.054(3) -0.006(2) -0.002(2) 0.004(2)
C23 0.060(3) 0.031(2) 0.039(2) 0.007(2) 0.009(2) 0.005(2)
C24 0.095(4) 0.037(2) 0.060(3) 0.012(2) 0.003(3) 0.018(3)
C25 0.076(3) 0.068(3) 0.046(3) 0.017(2) 0.006(2) -0.025(3)
C26 0.044(2) 0.036(2) 0.039(2) 0.006(2) 0.009(2) 0.000(2)
C27 0.052(2) 0.043(2) 0.029(2) 0.011(2) 0.006(2) 0.001(2)
C28 0.042(2) 0.037(2) 0.025(2) 0.0007(15) 0.0021(14) 0.006(2)
C29 0.060(3) 0.053(3) 0.028(2) 0.006(2) 0.002(2) -0.001(2)
C30 0.050(2) 0.046(2) 0.036(2) 0.001(2) 0.001(2) 0.012(2)
F1 0.074(4) 0.090(4) 0.157(9) -0.040(7) 0.016(5) 0.034(3)
F2 0.145(8) 0.109(7) 0.099(6) -0.080(5) -0.061(6) 0.085(6)
F3 0.163(11) 0.050(3) 0.125(9) 0.032(4) 0.032(6) 0.061(5)
F1' 0.129(14) 0.043(6) 0.157(19) -0.041(9) 0.010(13) 0.006(7)
F2' 0.142(22) 0.127(21) 0.065(12) -0.047(13) -0.036(13) 0.092(18)
F3' 0.227(37) 0.146(26) 0.108(19) 0.017(16) 0.116(21) 0.094(25)
F4 0.146(3) 0.102(3) 0.094(3) 0.053(2) -0.059(2) -0.020(2)
F5 0.066(2) 0.114(3) 0.074(2) -0.015(2) -0.022(2) 0.032(2)
F6 0.130(3) 0.110(3) 0.074(2) -0.059(2) -0.053(2) 0.056(2)
F7 0.052(3) 0.035(3) 0.351(17) -0.031(7) -0.012(7) -0.006(2)
F8 0.096(7) 0.061(4) 0.095(4) 0.020(3) 0.046(4) 0.041(5)
F9 0.093(4) 0.091(5) 0.077(4) 0.020(3) -0.012(3) 0.048(4)
F7' 0.031(7) 0.072(11) 0.536(70) -0.003(29) -0.038(23) 0.017(7)
F8' 0.245(31) 0.029(7) 0.095(11) 0.039(8) 0.084(15) 0.029(11)
F9' 0.178(25) 0.049(8) 0.107(12) -0.020(7) 0.011(11) 0.045(10)
F10 0.124(3) 0.136(3) 0.053(2) -0.043(2) 0.024(2) -0.044(2)
F11 0.134(3) 0.109(3) 0.054(2) 0.033(2) 0.041(2) 0.021(2)
F12 0.069(2) 0.141(3) 0.050(2) -0.001(2) 0.0191(14) 0.021(2)
F13 0.130(3) 0.118(3) 0.111(3) 0.009(2) -0.036(3) -0.072(3)
F14 0.185(4) 0.101(3) 0.103(3) -0.070(2) -0.061(3) 0.048(3)
F15 0.122(3) 0.069(2) 0.057(2) -0.0056(15) -0.038(2) -0.021(2)
F16 0.103(6) 0.141(10) 0.110(5) 0.048(5) 0.028(5) 0.074(7)
F17 0.138(8) 0.051(4) 0.182(12) 0.064(7) -0.036(7) -0.012(4)
F18 0.176(10) 0.071(5) 0.074(4) 0.007(3) -0.042(5) 0.051(5)
F16' 0.211(25) 0.107(15) 0.082(12) 0.070(11) 0.024(14) 0.052(16)
F17' 0.108(17) 0.079(14) 0.282(36) 0.105(23) -0.109(22) -0.020(13)
F18' 0.176(25) 0.033(8) 0.133(18) -0.012(9) -0.046(13) 0.040(11)
F19 0.126(4) 0.193(5) 0.184(5) -0.070(4) 0.096(4) -0.099(4)
F20 0.190(5) 0.108(3) 0.192(5) 0.096(3) -0.092(4) -0.093(3)
F21 0.169(4) 0.094(2) 0.062(2) 0.001(2) 0.010(2) -0.084(3)
F22 0.054(2) 0.099(2) 0.0476(15) 0.0118(14) -0.0144(12) 0.0023(15)
F23 0.102(2) 0.056(2) 0.0415(14) -0.0098(12) -0.0138(14) -0.0008(15)
F24 0.090(2) 0.101(2) 0.0225(11) 0.0112(13) 0.0021(12) -0.023(2)
N2 0.042(2) 0.033(2) 0.040(2) -0.0034(14) -0.008(2) -0.0012(14)
C31 0.045(2) 0.038(2) 0.044(2) 0.002(2) 0.006(2) 0.004(2)
C32 0.064(3) 0.058(3) 0.078(4) 0.029(3) 0.006(3) 0.006(3)
C33 0.066(4) 0.090(5) 0.059(4) 0.019(4) -0.014(3) 0.016(4)
C34 0.092(5) 0.084(4) 0.124(6) -0.056(4) -0.069(5) 0.042(4)
C35 0.041(2) 0.040(2) 0.062(3) -0.015(2) -0.011(2) -0.001(2)
C36 0.125(7) 0.081(5) 0.075(5) 0.012(4) 0.041(5) 0.048(5)
C37 0.063(4) 0.071(4) 0.080(4) 0.006(3) 0.000(3) -0.030(3)
C38 0.098(6) 0.096(6) 0.090(5) -0.031(5) 0.019(5) -0.056(5)
C39 0.060(3) 0.051(3) 0.070(4) -0.022(3) -0.011(3) 0.007(2)

loop_
_atom_site_label
_atom_site_type_symbol
_atom_site_fract_x
_atom_site_fract_y
_atom_site_fract_z
_atom_site_U_iso_or_equiv
_atom_site_thermal_displace_type
_atom_site_occupancy
_atom_site_calc_flag
_atom_site_refinement_flags
_atom_site_disorder_group
Fe1 Fe 0.67700(3) 0.68362(4) 0.04513(2) 0.02874(12) Uani 1 d . .
Fe2 Fe 0.79383(3) 0.79612(4) -0.04861(2) 0.02869(12) Uani 1 d . .
O1 O 0.59467(12) 0.6470(2) -0.00129(10) 0.0314(5) Uani 1 d . .
O2 O 0.72458(12) 0.7199(2) -0.01995(10) 0.0306(5) Uani 1 d . .
O3 O 0.65438(14) 0.8384(2) 0.07051(11) 0.0387(6) Uani 1 d . .
O4 O 0.75679(12) 0.7005(2) 0.10882(10) 0.0334(5) Uani 1 d . .
O5 O 0.70536(13) 0.5246(2) 0.05487(10) 0.0336(5) Uani 1 d . .
O6 O 0.61721(13) 0.6529(2) 0.12081(10) 0.0363(6) Uani 1 d . .
O7 O 0.82221(13) 0.8811(2) 0.02575(10) 0.0385(6) Uani 1 d . .
O8 O 0.73411(13) 0.9314(2) -0.06961(11) 0.0381(6) Uani 1 d . .
O9 O 0.87120(13) 0.8971(2) -0.08700(11) 0.0402(6) Uani 1 d . .
O10 O 0.77649(12) 0.7550(2) -0.13608(10) 0.0341(5) Uani 1 d . .
O11 O 0.86934(13) 0.6913(2) -0.03447(10) 0.0360(5) Uani 1 d . .
O12 O 0.93748(14) 0.5913(2) 0.02200(13) 0.0489(7) Uani 1 d . .
N1 N 0.5928(2) 0.6687(2) -0.06243(13) 0.0339(7) Uani 1 d . .
C1 C 0.5381(2) 0.7549(3) -0.0764(2) 0.0388(8) Uani 1 d . .
C2 C 0.5373(3) 0.7732(4) -0.1441(2) 0.0536(11) Uani 1 d . .
C3 C 0.5286(3) 0.6708(4) -0.1800(2) 0.0569(12) Uani 1 d . .
C4 C 0.5877(2) 0.5946(4) -0.1653(2) 0.0484(10) Uani 1 d . .
C5 C 0.5935(2) 0.5633(3) -0.0991(2) 0.0355(8) Uani 1 d . .
C6 C 0.4693(2) 0.7200(4) -0.0529(2) 0.0520(11) Uani 1 d . .
C7 C 0.5614(3) 0.8571(4) -0.0449(2) 0.0527(11) Uani 1 d . .
C8 C 0.5374(3) 0.4882(4) -0.0797(2) 0.0524(11) Uani 1 d . .
C9 C 0.6630(2) 0.5112(4) -0.0881(2) 0.0483(10) Uani 1 d . .
C10 C 0.6278(3) 0.9865(4) 0.1306(2) 0.0653(14) Uani 1 d D .
C11 C 0.6696(2) 0.8845(3) 0.1182(2) 0.0451(9) Uani 1 d . .
C12 C 0.7195(2) 0.8552(3) 0.1604(2) 0.0502(11) Uani 1 d . .
C13 C 0.7596(2) 0.7643(3) 0.1516(2) 0.0399(9) Uani 1 d . .
C14 C 0.8140(3) 0.7340(4) 0.1984(2) 0.0543(11) Uani 1 d . .
C15 C 0.7366(2) 0.3575(3) 0.0953(2) 0.0527(11) Uani 1 d D .
C16 C 0.6996(2) 0.4656(3) 0.0995(2) 0.0362(8) Uani 1 d . .
C17 C 0.6637(2) 0.4864(3) 0.1515(2) 0.0462(10) Uani 1 d . .
C18 C 0.6257(2) 0.5801(3) 0.1578(2) 0.0392(8) Uani 1 d . .
C19 C 0.5895(3) 0.6003(4) 0.2175(2) 0.0567(12) Uani 1 d . .
C20 C 0.8591(3) 1.0225(4) 0.0876(2) 0.0704(15) Uani 1 d . .
C21 C 0.8155(2) 0.9803(3) 0.0350(2) 0.0455(10) Uani 1 d . .
C22 C 0.7762(3) 1.0534(3) 0.0032(2) 0.0556(12) Uani 1 d . .
C23 C 0.7381(2) 1.0230(3) -0.0464(2) 0.0433(9) Uani 1 d . .
C24 C 0.6945(3) 1.1091(4) -0.0779(2) 0.0638(14) Uani 1 d D .
C25 C 0.9170(3) 1.0310(4) -0.1478(2) 0.0633(13) Uani 1 d . .
C26 C 0.8705(2) 0.9341(3) -0.1383(2) 0.0397(9) Uani 1 d . .
C27 C 0.8323(2) 0.8967(3) -0.1871(2) 0.0412(9) Uani 1 d . .
C28 C 0.7898(2) 0.8096(3) -0.18237(15) 0.0350(8) Uani 1 d . .
C29 C 0.7512(2) 0.7700(4) -0.2379(2) 0.0472(10) Uani 1 d . .
C30 C 0.8922(2) 0.6585(3) 0.0158(2) 0.0441(9) Uani 1 d . .
F1 F 0.5616(4) 0.9587(7) 0.1350(5) 0.107(3) Uani 0.70 d PD 1
F2 F 0.6415(6) 1.0355(8) 0.1795(4) 0.118(4) Uani 0.70 d PD 1
F3 F 0.6273(8) 1.0488(8) 0.0837(5) 0.113(5) Uani 0.70 d PD 1
F1' F 0.6727(9) 1.0653(11) 0.1458(11) 0.110(7) Uani 0.30 d PD 2
F2' F 0.6027(19) 1.0306(22) 0.0849(9) 0.112(13) Uani 0.30 d PD 2
F3' F 0.5852(17) 0.9802(21) 0.1685(12) 0.159(14) Uani 0.30 d PD 2
F4 F 0.7995(2) 0.6423(3) 0.2231(2) 0.1146(14) Uani 1 d . .
F5 F 0.8745(2) 0.7219(3) 0.17431(14) 0.0849(10) Uani 1 d . .
F6 F 0.8220(2) 0.8066(3) 0.24019(14) 0.1052(14) Uani 1 d . .
F7 F 0.6961(3) 0.2786(5) 0.0881(9) 0.146(5) Uani 0.70 d PD 1
F8 F 0.7814(5) 0.3528(7) 0.0539(3) 0.083(3) Uani 0.70 d PD 1
F9 F 0.7740(5) 0.3372(7) 0.1453(2) 0.087(2) Uani 0.70 d PD 1
F7' F 0.7967(8) 0.3669(19) 0.0858(25) 0.213(23) Uani 0.30 d PD 2
F8' F 0.7151(18) 0.2895(11) 0.1302(9) 0.122(11) Uani 0.30 d PD 2
F9' F 0.7150(16) 0.3146(14) 0.0452(7) 0.111(7) Uani 0.30 d PD 2
F10 F 0.6194(2) 0.6780(3) 0.24735(14) 0.1040(13) Uani 1 d . .
F11 F 0.5890(2) 0.5143(3) 0.25205(13) 0.0986(12) Uani 1 d . .
F12 F 0.5248(2) 0.6283(3) 0.20939(12) 0.0862(10) Uani 1 d . .
F13 F 0.9164(2) 1.0671(3) 0.0674(2) 0.1204(15) Uani 1 d . .
F14 F 0.8281(2) 1.0972(3) 0.1178(2) 0.131(2) Uani 1 d . .
F15 F 0.8780(2) 0.9467(2) 0.12493(13) 0.0834(10) Uani 1 d . .
F16 F 0.6374(6) 1.1221(11) -0.0496(5) 0.118(4) Uani 0.70 d PD 1
F17 F 0.7242(6) 1.2025(7) -0.0811(7) 0.124(4) Uani 0.70 d PD 1
F18 F 0.6771(9) 1.0841(8) -0.1324(4) 0.108(3) Uani 0.70 d PD 1
F16' F 0.7302(16) 1.1380(28) -0.1242(11) 0.133(8) Uani 0.30 d PD 2
F17' F 0.6378(14) 1.0771(20) -0.0952(25) 0.157(14) Uani 0.30 d PD 2
F18' F 0.6899(18) 1.1977(14) -0.0485(13) 0.115(7) Uani 0.30 d PD 2
F19 F 0.9708(2) 1.0034(4) -0.1768(2) 0.167(2) Uani 1 d . .
F20 F 0.8894(3) 1.1017(4) -0.1835(2) 0.164(3) Uani 1 d . .
F21 F 0.9378(2) 1.0768(3) -0.10065(14) 0.1080(14) Uani 1 d . .
F22 F 0.68542(13) 0.7972(2) -0.23524(11) 0.0669(8) Uani 1 d . .
F23 F 0.7526(2) 0.6636(2) -0.24278(11) 0.0666(7) Uani 1 d . .
F24 F 0.7742(2) 0.8121(2) -0.28832(10) 0.0712(8) Uani 1 d . .
N2 N 1.0302(2) 0.4786(3) 0.09957(15) 0.0384(7) Uani 1 d . .
C31 C 0.9907(2) 0.3996(3) 0.1382(2) 0.0424(9) Uani 1 d . .
C32 C 1.0406(3) 0.3361(4) 0.1766(3) 0.0669(15) Uani 1 d . .
C33 C 1.0835(4) 0.4160(6) 0.2158(3) 0.072(2) Uani 0.75 d P 1
H33A H 1.1141(4) 0.3759(6) 0.2434(3) 0.086 Uiso 0.75 calc PR 1
H33B H 1.0531(4) 0.4621(6) 0.2396(3) 0.086 Uiso 0.75 calc PR 1
C33A C 1.0037(8) 0.5535(12) 0.2139(7) 0.042(4) Uiso 0.25 d PD 2
H33X H 0.9802(8) 0.5964(12) 0.2446(7) 0.050 Uiso 0.25 calc PR 2
H33Y H 1.0388(8) 0.5089(12) 0.2342(7) 0.050 Uiso 0.25 calc PR 2
C34 C 1.1290(4) 0.4912(5) 0.1690(4) 0.101(3) Uani 1 d . .
C35 C 1.0809(2) 0.5571(3) 0.1280(2) 0.0479(10) Uani 1 d . .
C36 C 0.9379(5) 0.4599(6) 0.1742(3) 0.093(3) Uani 1 d D .
C37 C 0.9549(3) 0.3257(6) 0.0941(3) 0.071(2) Uani 1 d . .
C38 C 1.1170(5) 0.6087(7) 0.0786(4) 0.095(3) Uani 1 d . .
C39 C 1.0431(3) 0.6404(4) 0.1644(3) 0.0605(13) Uani 1 d D .
H1N H 0.6364(29) 0.7013(44) -0.0709(25) 0.091(19) Uiso 1 d . .
H2A H 0.5856(21) 0.8123(32) -0.1546(18) 0.046(11) Uiso 1 d . .
H2B H 0.5016(25) 0.8208(39) -0.1515(21) 0.066(15) Uiso 1 d . .
H3A H 0.5307(24) 0.6920(38) -0.2254(23) 0.071(15) Uiso 1 d . .
H3B H 0.4904(24) 0.6339(38) -0.1706(21) 0.057(14) Uiso 1 d . .
H4A H 0.6362(24) 0.6289(36) -0.1754(20) 0.060(13) Uiso 1 d . .
H4B H 0.5836(22) 0.5200(37) -0.1867(20) 0.059(13) Uiso 1 d . .
H6A H 0.4493(25) 0.6706(40) -0.0770(23) 0.066(15) Uiso 1 d . .
H6B H 0.4405(27) 0.7867(44) -0.0528(23) 0.077(16) Uiso 1 d . .
H6C H 0.4743(24) 0.6967(39) -0.0093(24) 0.072(15) Uiso 1 d . .
H7A H 0.5312(25) 0.9142(42) -0.0592(22) 0.072(15) Uiso 1 d . .
H7B H 0.5559(22) 0.8487(35) 0.0018(21) 0.056(12) Uiso 1 d . .
H7C H 0.6072(31) 0.8683(46) -0.0617(26) 0.097(20) Uiso 1 d . .
H8A H 0.5425(24) 0.4762(39) -0.0365(24) 0.071(15) Uiso 1 d . .
H8B H 0.5513(23) 0.4175(41) -0.0932(21) 0.064(14) Uiso 1 d . .
H8C H 0.4897(34) 0.5159(51) -0.0901(28) 0.113(23) Uiso 1 d . .
H9A H 0.7009(23) 0.5656(38) -0.0987(20) 0.062(14) Uiso 1 d . .
H9B H 0.6697(22) 0.4849(37) -0.0503(22) 0.057(14) Uiso 1 d . .
H9C H 0.6662(23) 0.4422(39) -0.1149(21) 0.065(14) Uiso 1 d . .
H12 H 0.7256(23) 0.8974(38) 0.1963(22) 0.066(14) Uiso 1 d . .
H17 H 0.6604(22) 0.4374(37) 0.1824(21) 0.060(13) Uiso 1 d . .
H22 H 0.7739(25) 1.1200(42) 0.0130(22) 0.071(15) Uiso 1 d . .
H27 H 0.8351(20) 0.9299(32) -0.2220(19) 0.045(11) Uiso 1 d . .
H30 H 0.8731(20) 0.6923(32) 0.0490(19) 0.046(11) Uiso 1 d . .
H2NA H 1.0026(23) 0.5131(35) 0.0814(19) 0.048(13) Uiso 1 d . .
H2NB H 1.0544(23) 0.4388(38) 0.0706(21) 0.062(14) Uiso 1 d . .
H32A H 1.0227(30) 0.2959(47) 0.1995(27) 0.085(20) Uiso 1 d . .
H32B H 1.0714(28) 0.2951(43) 0.1491(24) 0.078(17) Uiso 1 d . .
H34A H 1.1625(31) 0.5367(51) 0.1934(29) 0.110(21) Uiso 1 d . .
H34B H 1.1566(26) 0.4558(43) 0.1426(23) 0.069(16) Uiso 1 d . .
H36A H 0.9188(35) 0.4102(48) 0.1993(29) 0.135(29) Uiso 1 d D .
H36B H 0.9127(24) 0.5020(39) 0.1486(20) 0.076(17) Uiso 1 d D .
H37A H 0.9288(28) 0.3623(44) 0.0701(25) 0.074(19) Uiso 1 d . .
H37B H 0.9983(34) 0.2831(51) 0.0696(29) 0.112(22) Uiso 1 d . .
H37C H 0.9349(29) 0.2831(47) 0.1126(25) 0.078(19) Uiso 1 d . .
H38A H 1.1504(40) 0.6577(66) 0.1002(35) 0.149(29) Uiso 1 d . .
H38B H 1.0860(21) 0.6503(33) 0.0580(19) 0.033(13) Uiso 1 d . .
H38C H 1.1363(27) 0.5639(45) 0.0554(26) 0.070(18) Uiso 1 d . .
H39A H 1.0133(29) 0.6738(44) 0.1409(26) 0.082(19) Uiso 1 d . .
H39B H 1.0803(23) 0.6928(37) 0.1801(21) 0.061(13) Uiso 1 d . .
H36C H 0.9658(29) 0.4928(49) 0.2024(25) 0.096(25) Uiso 1 d D 1
H39C H 1.0233(26) 0.6052(43) 0.2026(25) 0.068(16) Uiso 1 d . 1

loop_
_atom_type_symbol
_atom_type_description
_atom_type_scat_dispersion_real
_atom_type_scat_dispersion_imag
_atom_type_scat_source
C C 0.0033 0.0016 'International Tables Vol C Tables 4.2.6.8 and 6.1.1.4'
H H 0.0000 0.0000 'International Tables Vol C Tables 4.2.6.8 and 6.1.1.4'
O O 0.0106 0.0060 'International Tables Vol C Tables 4.2.6.8 and 6.1.1.4'
F F 0.0171 0.0103 'International Tables Vol C Tables 4.2.6.8 and 6.1.1.4'
Fe Fe 0.3463 0.8444 'International Tables Vol C Tables 4.2.6.8 and 6.1.1.4'
N N 0.0061 0.0033 'International Tables Vol C Tables 4.2.6.8 and 6.1.1.4'

loop_
_geom_angle_atom_site_label_1
_geom_angle_atom_site_label_2
_geom_angle_atom_site_label_3
_geom_angle
_geom_angle_site_symmetry_1
_geom_angle_site_symmetry_3
_geom_angle_publ_flag
O2 Fe1 O1 93.50(10) . . ?
O2 Fe1 O3 96.16(10) . . ?
O1 Fe1 O3 100.64(10) . . ?
O2 Fe1 O5 100.54(10) . . ?
O1 Fe1 O5 93.00(10) . . ?
O3 Fe1 O5 157.72(10) . . ?
O2 Fe1 O4 97.77(10) . . ?
O1 Fe1 O4 167.67(9) . . ?
O3 Fe1 O4 83.16(9) . . ?
O5 Fe1 O4 80.07(9) . . ?
O2 Fe1 O6 175.48(10) . . ?
O1 Fe1 O6 85.49(10) . . ?
O3 Fe1 O6 79.72(10) . . ?
O5 Fe1 O6 83.92(9) . . ?
O4 Fe1 O6 83.66(9) . . ?
O2 Fe2 O11 99.47(10) . . ?
O2 Fe2 O7 100.30(10) . . ?
O11 Fe2 O7 90.90(10) . . ?
O2 Fe2 O10 95.58(10) . . ?
O11 Fe2 O10 95.79(10) . . ?
O7 Fe2 O10 161.51(10) . . ?
O2 Fe2 O8 94.59(10) . . ?
O11 Fe2 O8 165.86(10) . . ?
O7 Fe2 O8 85.02(10) . . ?
O10 Fe2 O8 84.33(10) . . ?
O2 Fe2 O9 175.08(10) . . ?
O11 Fe2 O9 85.26(10) . . ?
O7 Fe2 O9 80.88(10) . . ?
O10 Fe2 O9 82.52(10) . . ?
O8 Fe2 O9 80.73(10) . . ?
N1 O1 Fe1 119.0(2) . . ?
Fe2 O2 Fe1 146.28(14) . . ?
Fe2 O2 H1N 119.6(16) . . ?
Fe1 O2 H1N 88.9(16) . . ?
Fe2 O2 N1 134.33(12) . . ?
Fe1 O2 N1 74.49(10) . . ?
H1N O2 N1 14.8(16) . . ?
C11 O3 Fe1 128.2(2) . . ?
C13 O4 Fe1 127.4(2) . . ?
C16 O5 Fe1 128.3(2) . . ?
C18 O6 Fe1 126.9(2) . . ?
C21 O7 Fe2 127.8(3) . . ?
C23 O8 Fe2 127.1(3) . . ?
C26 O9 Fe2 126.1(2) . . ?
C28 O10 Fe2 128.1(2) . . ?
C30 O11 Fe2 126.9(2) . . ?
C30 O11 N2 89.0(2) . 3_765 ?
Fe2 O11 N2 143.80(12) . 3_765 ?
C30 O11 H2NB 36.0(6) . . ?
Fe2 O11 H2NB 162.9(5) . . ?
N2 O11 H2NB 53.2(5) 3_765 . ?
C30 O12 H2NA 146.1(12) . . ?
C30 O12 N2 148.7(3) . . ?
H2NA O12 N2 2.6(12) . . ?
C30 O12 N2 105.2(3) . 3_765 ?
H2NA O12 N2 108.6(12) . 3_765 ?
N2 O12 N2 105.97(11) . 3_765 ?
C30 O12 H2NB 165.9(9) . . ?
H2NA O12 H2NB 19.9(14) . . ?
N2 O12 H2NB 17.3(9) . . ?
N2 O12 H2NB 88.7(9) 3_765 . ?
O1 N1 C1 109.9(3) . . ?
O1 N1 C5 111.0(2) . . ?
C1 N1 C5 119.4(3) . . ?
O1 N1 O2 72.7(2) . . ?
C1 N1 O2 122.9(2) . . ?
C5 N1 O2 110.8(2) . . ?
O1 N1 H1N 105.4(33) . . ?
C1 N1 H1N 106.5(33) . . ?
C5 N1 H1N 103.5(33) . . ?
O2 N1 H1N 33.1(33) . . ?
C7 C1 C6 109.8(4) . . ?
C7 C1 C2 109.5(4) . . ?
C6 C1 C2 113.1(4) . . ?
C7 C1 N1 106.3(3) . . ?
C6 C1 N1 110.5(3) . . ?
C2 C1 N1 107.4(3) . . ?
C3 C2 C1 113.6(4) . . ?
C3 C2 H2A 110.5(21) . . ?
C1 C2 H2A 106.5(22) . . ?
C3 C2 H2B 111.2(30) . . ?
C1 C2 H2B 105.4(30) . . ?
H2A C2 H2B 109.4(36) . . ?
C2 C3 C4 109.1(4) . . ?
C2 C3 H3A 107.4(26) . . ?
C4 C3 H3A 108.7(26) . . ?
C2 C3 H3B 112.8(30) . . ?
C4 C3 H3B 105.3(30) . . ?
H3A C3 H3B 113.3(40) . . ?
C3 C4 C5 114.2(4) . . ?
C3 C4 H4A 112.5(24) . . ?
C5 C4 H4A 104.6(24) . . ?
C3 C4 H4B 113.5(24) . . ?
C5 C4 H4B 102.9(24) . . ?
H4A C4 H4B 108.4(34) . . ?
C8 C5 C9 110.1(4) . . ?
C8 C5 C4 113.0(4) . . ?
C9 C5 C4 108.4(3) . . ?
C8 C5 N1 110.8(3) . . ?
C9 C5 N1 106.8(3) . . ?
C4 C5 N1 107.3(3) . . ?
C1 C6 H6A 111.3(32) . . ?
C1 C6 H6B 105.6(29) . . ?
H6A C6 H6B 108.9(42) . . ?
C1 C6 H6C 110.0(27) . . ?
H6A C6 H6C 114.4(42) . . ?
H6B C6 H6C 106.1(40) . . ?
C1 C7 H7A 106.2(29) . . ?
C1 C7 H7B 110.1(24) . . ?
H7A C7 H7B 108.9(37) . . ?
C1 C7 H7C 102.1(34) . . ?
H7A C7 H7C 109.0(43) . . ?
H7B C7 H7C 119.8(42) . . ?
C5 C8 H8A 108.3(28) . . ?
C5 C8 H8B 104.9(28) . . ?
H8A C8 H8B 98.5(39) . . ?
C5 C8 H8C 113.2(36) . . ?
H8A C8 H8C 110.8(45) . . ?
H8B C8 H8C 119.7(46) . . ?
C5 C9 H9A 109.1(25) . . ?
C5 C9 H9B 114.5(28) . . ?
H9A C9 H9B 110.7(37) . . ?
C5 C9 H9C 108.4(25) . . ?
H9A C9 H9C 110.6(35) . . ?
H9B C9 H9C 103.3(37) . . ?
F3' C10 F2' 109.7(20) . . ?
F2 C10 F3 114.0(8) . . ?
F2 C10 F1 104.3(7) . . ?
F3 C10 F1 102.5(9) . . ?
F3' C10 F1' 108.9(17) . . ?
F2' C10 F1' 97.8(17) . . ?
F3' C10 C11 117.0(12) . . ?
F2' C10 C11 114.6(11) . . ?
F2 C10 C11 116.3(5) . . ?
F3 C10 C11 109.9(6) . . ?
F1 C10 C11 108.7(5) . . ?
F1' C10 C11 107.1(8) . . ?
O3 C11 C12 128.1(4) . . ?
O3 C11 C10 114.4(4) . . ?
C12 C11 C10 117.5(4) . . ?
C13 C12 C11 120.4(4) . . ?
C13 C12 H12 119.6(28) . . ?
C11 C12 H12 120.0(28) . . ?
O4 C13 C12 127.5(4) . . ?
O4 C13 C14 113.2(3) . . ?
C12 C13 C14 119.4(3) . . ?
F4 C14 F6 109.0(4) . . ?
F4 C14 F5 106.2(4) . . ?
F6 C14 F5 105.9(4) . . ?
F4 C14 C13 110.5(4) . . ?
F6 C14 C13 113.3(4) . . ?
F5 C14 C13 111.5(4) . . ?
F7' C15 F8' 121.6(18) . . ?
F7 C15 F8 107.8(8) . . ?
F7' C15 F9' 101.1(20) . . ?
F8' C15 F9' 99.1(12) . . ?
F7 C15 F9 106.8(7) . . ?
F8 C15 F9 102.9(5) . . ?
F7' C15 C16 113.2(12) . . ?
F8' C15 C16 113.2(9) . . ?
F7 C15 C16 112.8(4) . . ?
F8 C15 C16 114.5(4) . . ?
F9' C15 C16 105.3(7) . . ?
F9 C15 C16 111.3(5) . . ?
O5 C16 C17 128.0(3) . . ?
O5 C16 C15 114.5(3) . . ?
C17 C16 C15 117.5(3) . . ?
C18 C17 C16 121.2(4) . . ?
C18 C17 H17 115.5(28) . . ?
C16 C17 H17 123.1(28) . . ?
O6 C18 C17 127.6(3) . . ?
O6 C18 C19 113.8(4) . . ?
C17 C18 C19 118.6(4) . . ?
F10 C19 F11 107.7(4) . . ?
F10 C19 F12 107.3(4) . . ?
F11 C19 F12 106.1(4) . . ?
F10 C19 C18 110.7(4) . . ?
F11 C19 C18 112.7(4) . . ?
F12 C19 C18 112.1(3) . . ?
F14 C20 F15 108.0(5) . . ?
F14 C20 F13 106.4(5) . . ?
F15 C20 F13 106.5(5) . . ?
F14 C20 C21 112.4(5) . . ?
F15 C20 C21 113.2(4) . . ?
F13 C20 C21 109.9(4) . . ?
O7 C21 C22 128.1(4) . . ?
O7 C21 C20 113.7(4) . . ?
C22 C21 C20 118.1(4) . . ?
C21 C22 C23 121.8(4) . . ?
C21 C22 H22 122.2(34) . . ?
C23 C22 H22 116.0(34) . . ?
O8 C23 C22 127.6(4) . . ?
O8 C23 C24 114.3(4) . . ?
C22 C23 C24 118.0(4) . . ?
F17' C24 F18' 111.5(20) . . ?
F17 C24 F18 105.8(7) . . ?
F17 C24 F16 107.8(7) . . ?
F18 C24 F16 105.8(8) . . ?
F17' C24 F16' 109.2(19) . . ?
F18' C24 F16' 102.4(14) . . ?
F17' C24 C23 114.3(7) . . ?
F18' C24 C23 113.8(9) . . ?
F17 C24 C23 113.6(6) . . ?
F18 C24 C23 113.6(4) . . ?
F16 C24 C23 109.8(5) . . ?
F16' C24 C23 104.7(8) . . ?
F21 C25 F19 106.6(5) . . ?
F21 C25 F20 109.6(5) . . ?
F19 C25 F20 101.8(5) . . ?
F21 C25 C26 115.0(4) . . ?
F19 C25 C26 110.8(5) . . ?
F20 C25 C26 112.0(4) . . ?
O9 C26 C27 127.1(4) . . ?
O9 C26 C25 115.1(4) . . ?
C27 C26 C25 117.8(4) . . ?
C28 C27 C26 121.4(3) . . ?
C28 C27 H27 118.8(26) . . ?
C26 C27 H27 119.8(26) . . ?
O10 C28 C27 128.1(3) . . ?
O10 C28 C29 112.9(3) . . ?
C27 C28 C29 118.9(3) . . ?
F23 C29 F24 108.3(3) . . ?
F23 C29 F22 106.1(4) . . ?
F24 C29 F22 106.3(3) . . ?
F23 C29 C28 112.1(3) . . ?
F24 C29 C28 113.3(3) . . ?
F22 C29 C28 110.3(3) . . ?
O12 C30 O11 124.3(4) . . ?
O12 C30 H30 120.9(25) . . ?
O11 C30 H30 114.8(25) . . ?
C35 N2 C31 120.5(3) . . ?
C35 N2 O12 110.2(2) . . ?
C31 N2 O12 109.6(2) . . ?
C35 N2 H2NA 107.6(31) . . ?
C31 N2 H2NA 106.7(32) . . ?
O12 N2 H2NA 6.8(32) . . ?
C35 N2 H2NB 106.9(28) . . ?
C31 N2 H2NB 108.5(28) . . ?
O12 N2 H2NB 99.1(28) . . ?
H2NA N2 H2NB 105.9(41) . . ?
C37 C31 C32 110.1(5) . . ?
C37 C31 C36 109.5(6) . . ?
C32 C31 C36 113.1(5) . . ?
C37 C31 N2 104.7(4) . . ?
C32 C31 N2 109.2(4) . . ?
C36 C31 N2 109.9(4) . . ?
C31 C32 C33 109.0(4) . . ?
C31 C32 H32A 113.8(43) . . ?
C33 C32 H32A 105.9(44) . . ?
C31 C32 H32B 107.5(31) . . ?
C33 C32 H32B 110.1(31) . . ?
H32A C32 H32B 110.6(51) . . ?
C32 C33 C34 106.8(5) . . ?
C32 C33 H33A 110.4(3) . . ?
C34 C33 H33A 110.4(3) . . ?
C32 C33 H33B 110.4(4) . . ?
C34 C33 H33B 110.4(3) . . ?
H33A C33 H33B 108.6 . . ?
C39 C33A C36 112.3(9) . . ?
C39 C33A H33X 109.2(6) . . ?
C36 C33A H33X 109.2(5) . . ?
C39 C33A H33Y 109.2(6) . . ?
C36 C33A H33Y 109.2(5) . . ?
H33X C33A H33Y 107.9 . . ?
C39 C33A H36C 126.2(36) . . ?
C36 C33A H36C 13.9(34) . . ?
C39 C33A H39C 21.5(41) . . ?
C36 C33A H39C 131.5(45) . . ?
H36C C33A H39C 145.3(59) . . ?
C35 C34 C33 110.0(5) . . ?
C35 C34 H34A 114.2(35) . . ?
C33 C34 H34A 108.5(36) . . ?
C35 C34 H34B 103.4(33) . . ?
C33 C34 H34B 117.5(34) . . ?
H34A C34 H34B 103.2(46) . . ?
C38 C35 C39 110.7(5) . . ?
C38 C35 N2 106.4(4) . . ?
C39 C35 N2 109.9(4) . . ?
C38 C35 C34 112.5(6) . . ?
C39 C35 C34 109.9(5) . . ?
N2 C35 C34 107.3(4) . . ?
C31 C36 C33A 94.9(7) . . ?
C31 C36 H36A 106.4(47) . . ?
C33A C36 H36A 113.3(51) . . ?
C31 C36 H36B 108.3(34) . . ?
C33A C36 H36B 107.1(35) . . ?
H36A C36 H36B 123.0(61) . . ?
C31 C36 H36C 100.5(43) . . ?
H36A C36 H36C 96.9(61) . . ?
H36B C36 H36C 119.0(56) . . ?
C31 C37 H37A 110.5(37) . . ?
C31 C37 H37B 104.6(32) . . ?
H37A C37 H37B 112.3(49) . . ?
C31 C37 H37C 107.3(43) . . ?
H37A C37 H37C 112.7(56) . . ?
H37B C37 H37C 109.0(53) . . ?
C35 C38 H38A 102.5(45) . . ?
C35 C38 H38B 107.4(29) . . ?
H38A C38 H38B 108.7(54) . . ?
C35 C38 H38C 113.4(39) . . ?
H38A C38 H38C 113.3(58) . . ?
H38B C38 H38C 111.0(51) . . ?
C35 C39 C33A 98.4(6) . . ?
C35 C39 H39A 108.9(37) . . ?
C33A C39 H39A 112.0(37) . . ?
C35 C39 H39B 105.3(25) . . ?
C33A C39 H39B 119.5(26) . . ?
H39A C39 H39B 111.3(43) . . ?
C35 C39 H39C 110.3(28) . . ?
H39A C39 H39C 115.7(47) . . ?
H39B C39 H39C 104.8(38) . . ?

loop_
_geom_bond_atom_site_label_1
_geom_bond_atom_site_label_2
_geom_bond_distance
_geom_bond_site_symmetry_2
_geom_bond_publ_flag
Fe1 O2 1.802(2) . ?
Fe1 O1 1.960(2) . ?
Fe1 O3 2.055(2) . ?
Fe1 O5 2.061(2) . ?
Fe1 O4 2.111(2) . ?
Fe1 O6 2.113(2) . ?
Fe2 O2 1.783(2) . ?
Fe2 O11 1.992(2) . ?
Fe2 O7 2.043(2) . ?
Fe2 O10 2.049(2) . ?
Fe2 O8 2.096(2) . ?
Fe2 O9 2.158(2) . ?
O1 N1 1.397(3) . ?
O2 H1N 2.07(6) . ?
O2 N1 2.812(4) . ?
O3 C11 1.245(4) . ?
O4 C13 1.244(4) . ?
O5 C16 1.248(4) . ?
O6 C18 1.236(4) . ?
O7 C21 1.256(4) . ?
O8 C23 1.252(4) . ?
O9 C26 1.239(4) . ?
O10 C28 1.270(4) . ?
O11 C30 1.274(4) . ?
O11 N2 3.249(4) 3_765 ?
O11 H2NB 5.32(5) . ?
O12 C30 1.224(5) . ?
O12 H2NA 2.07(5) . ?
O12 N2 2.861(4) . ?
O12 N2 2.939(4) 3_765 ?
O12 H2NB 3.15(5) . ?
N1 C1 1.543(4) . ?
N1 C5 1.546(4) . ?
N1 H1N 0.97(6) . ?
C1 C7 1.519(6) . ?
C1 C6 1.519(6) . ?
C1 C2 1.533(6) . ?
C2 C3 1.513(7) . ?
C2 H2A 1.09(4) . ?
C2 H2B 0.93(5) . ?
C3 C4 1.527(6) . ?
C3 H3A 1.05(5) . ?
C3 H3B 0.91(5) . ?
C4 C5 1.537(5) . ?
C4 H4A 1.07(5) . ?
C4 H4B 1.05(5) . ?
C5 C8 1.513(6) . ?
C5 C9 1.524(6) . ?
C6 H6A 0.90(5) . ?
C6 H6B 1.00(5) . ?
C6 H6C 1.02(5) . ?
C7 H7A 0.97(5) . ?
C7 H7B 1.06(5) . ?
C7 H7C 0.99(6) . ?
C8 H8A 0.98(5) . ?
C8 H8B 0.97(5) . ?
C8 H8C 1.02(7) . ?
C9 H9A 1.04(5) . ?
C9 H9B 0.92(5) . ?
C9 H9C 1.05(5) . ?
C10 F3' 1.21(2) . ?
C10 F2' 1.26(2) . ?
C10 F2 1.280(7) . ?
C10 F3 1.305(11) . ?
C10 F1 1.348(10) . ?
C10 F1' 1.355(15) . ?
C10 C11 1.536(6) . ?
C11 C12 1.397(6) . ?
C12 C13 1.392(5) . ?
C12 H12 0.97(5) . ?
C13 C14 1.533(6) . ?
C14 F4 1.299(6) . ?
C14 F6 1.307(5) . ?
C14 F5 1.320(5) . ?
C15 F7' 1.21(2) . ?
C15 F8' 1.231(12) . ?
C15 F7 1.270(7) . ?
C15 F8 1.289(7) . ?
C15 F9' 1.31(2) . ?
C15 F9 1.354(7) . ?
C15 C16 1.530(5) . ?
C16 C17 1.395(5) . ?
C17 C18 1.389(6) . ?
C17 H17 0.93(5) . ?
C18 C19 1.546(5) . ?
C19 F10 1.307(5) . ?
C19 F11 1.318(5) . ?
C19 F12 1.324(5) . ?
C20 F14 1.304(6) . ?
C20 F15 1.308(6) . ?
C20 F13 1.338(7) . ?
C20 C21 1.537(6) . ?
C21 C22 1.380(6) . ?
C22 C23 1.384(6) . ?
C22 H22 0.86(5) . ?
C23 C24 1.534(6) . ?
C24 F17' 1.24(2) . ?
C24 F18' 1.285(15) . ?
C24 F17 1.300(8) . ?
C24 F18 1.300(8) . ?
C24 F16 1.305(9) . ?
C24 F16' 1.31(2) . ?
C25 F21 1.263(6) . ?
C25 F19 1.293(7) . ?
C25 F20 1.299(6) . ?
C25 C26 1.526(6) . ?
C26 C27 1.395(6) . ?
C27 C28 1.372(5) . ?
C27 H27 0.89(4) . ?
C28 C29 1.528(5) . ?
C29 F23 1.326(5) . ?
C29 F24 1.330(4) . ?
C29 F22 1.335(5) . ?
C30 H30 0.94(4) . ?
N2 C35 1.523(5) . ?
N2 C31 1.527(5) . ?
N2 H2NA 0.80(4) . ?
N2 H2NB 0.95(5) . ?
C31 C37 1.513(7) . ?
C31 C32 1.515(6) . ?
C31 C36 1.521(7) . ?
C32 C33 1.561(9) . ?
C32 H32A 0.80(6) . ?
C32 H32B 1.01(5) . ?
C33 C34 1.673(11) . ?
C33 H33A 0.99 . ?
C33 H33B 0.99 . ?
C33A C39 1.74(2) . ?
C33A C36 1.94(2) . ?
C33A H33X 0.99 . ?
C33A H33Y 0.99 . ?
C33A H36C 1.09(5) . ?
C33A H39C 0.79(5) . ?
C34 C35 1.541(7) . ?
C34 H34A 1.02(7) . ?
C34 H34B 0.92(5) . ?
C35 C38 1.472(8) . ?
C35 C39 1.518(6) . ?
C36 H36A 0.92(4) . ?
C36 H36B 0.92(3) . ?
C36 H36C 0.92(3) . ?
C37 H37A 0.87(5) . ?
C37 H37B 1.15(7) . ?
C37 H37C 0.78(6) . ?
C38 H38A 1.01(8) . ?
C38 H38B 0.92(4) . ?
C38 H38C 0.85(5) . ?
C39 H39A 0.88(6) . ?
C39 H39B 1.03(5) . ?
C39 H39C 1.04(6) . ?
